data_7234131
loop_
_publ_author_name
'Qingsong Liu'
'Xiaoqing Wang'
'Hui Yan'
'Yanping Wu'
'Zhenyu Li'
'Shuwen Gong'
'Peng Liu'
'Zhipeng Liu'

_publ_section_title
;
 Benzothiazole-enamide-based BF2 complexes: luminophores exhibiting
 aggregation-induced emission, tunable emission and highly efficient
 solid-state emission
;
_journal_name_full 'Journal of Materials Chemistry C'
_journal_page_first 2953
_journal_page_last 2959
_journal_paper_doi 10.1039/C4TC02876G
_journal_volume 3
_journal_year 2015
_chemical_formula_sum 'C23 H20 B F2 N3 O0 S'
_chemical_formula_weight 419.29
_space_group_IT_number 14
_space_group_name_Hall '-P 2ybc'
_space_group_name_H-M_alt 'P 1 21/c 1'
_symmetry_cell_setting monoclinic
_symmetry_space_group_name_H-M 'P 1 21/c 1'
_atom_sites_solution_hydrogens geom
_atom_sites_solution_primary direct
_atom_sites_solution_secondary difmap
_cell_angle_alpha 90.00
_cell_angle_beta 100.907(2)
_cell_angle_gamma 90.00
_cell_formula_units_Z 4
_cell_length_a 12.1191(13)
_cell_length_b 14.1236(14)
_cell_length_c 11.9134(11)
_cell_measurement_reflns_used 1711
_cell_measurement_temperature 298(2)
_cell_measurement_theta_max 21.105
_cell_measurement_theta_min 2.238
_cell_volume 2002.3(3)
_computing_cell_refinement 'Bruker SMART'
_computing_data_collection 'Bruker SMART'
_computing_data_reduction 'Bruker SAINT'
_computing_molecular_graphics 'Bruker SHELXTL'
_computing_publication_material 'Bruker SHELXTL'
_computing_structure_refinement 'Bruker SHELXTL'
_computing_structure_solution 'Bruker SHELXTL'
_diffrn_ambient_temperature 298(2)
_diffrn_measured_fraction_theta_full 0.997
_diffrn_measured_fraction_theta_max 0.997
_diffrn_measurement_device_type 'CCD area detector'
_diffrn_measurement_method 'phi and omega scans'
_diffrn_radiation_monochromator graphite
_diffrn_radiation_source 'fine-focus sealed tube'
_diffrn_radiation_type MoK\a
_diffrn_radiation_wavelength 0.71073
_diffrn_reflns_av_R_equivalents 0.0517
_diffrn_reflns_av_sigmaI/netI 0.0650
_diffrn_reflns_limit_h_max 14
_diffrn_reflns_limit_h_min -14
_diffrn_reflns_limit_k_max 16
_diffrn_reflns_limit_k_min -12
_diffrn_reflns_limit_l_max 14
_diffrn_reflns_limit_l_min -14
_diffrn_reflns_number 9921
_diffrn_reflns_theta_full 25.02
_diffrn_reflns_theta_max 25.02
_diffrn_reflns_theta_min 2.24
_exptl_absorpt_coefficient_mu 0.195
_exptl_absorpt_correction_T_max 0.9546
_exptl_absorpt_correction_T_min 0.9173
_exptl_absorpt_correction_type multi-scan
_exptl_absorpt_process_details sadabs
_exptl_crystal_colour ABC
_exptl_crystal_density_diffrn 1.391
_exptl_crystal_density_method 'not measured'
_exptl_crystal_description ABC
_exptl_crystal_F_000 872
_exptl_crystal_size_max 0.45
_exptl_crystal_size_mid 0.32
_exptl_crystal_size_min 0.24
_refine_diff_density_max 0.255
_refine_diff_density_min -0.247
_refine_diff_density_rms 0.047
_refine_ls_extinction_method none
_refine_ls_goodness_of_fit_ref 0.948
_refine_ls_hydrogen_treatment constr
_refine_ls_matrix_type full
_refine_ls_number_parameters 273
_refine_ls_number_reflns 3521
_refine_ls_number_restraints 0
_refine_ls_restrained_S_all 0.948
_refine_ls_R_factor_all 0.1039
_refine_ls_R_factor_gt 0.0480
_refine_ls_shift/su_max 0.000
_refine_ls_shift/su_mean 0.000
_refine_ls_structure_factor_coef Fsqd
_refine_ls_weighting_details 'calc w=1/[\s^2^(Fo^2^)+(0.0649P)^2^+0.0000P] where P=(Fo^2^+2Fc^2^)/3'
_refine_ls_weighting_scheme calc
_refine_ls_wR_factor_gt 0.1108
_refine_ls_wR_factor_ref 0.1341
_reflns_number_gt 1938
_reflns_number_total 3521
_reflns_threshold_expression >2sigma(I)
_cod_data_source_file 1000004.cif
_cod_data_source_block PCOD1000004
_cod_depositor_comments
;
The following automatic conversions were performed:

data item '_symmetry_cell_setting' value 'Monoclinic' was changed to
'monoclinic' in accordance with the built-in table derived from the
CIF Core dictionary named 'cif_core.dic' version 2.4.5 last updated
on 2014-11-21.

Automatic conversion script
Id: cif_fix_values 6909 2019-04-08 15:41:33Z antanas 
;
_cod_original_sg_symbol_H-M 'P2(1)/c  '
_cod_database_code 7234131

loop_
_symmetry_equiv_pos_as_xyz
'x, y, z'
'-x, y+1/2, -z+1/2'
'-x, -y, -z'
'x, -y-1/2, z-1/2'

loop_
_atom_site_label
_atom_site_type_symbol
_atom_site_fract_x
_atom_site_fract_y
_atom_site_fract_z
_atom_site_U_iso_or_equiv
_atom_site_adp_type
_atom_site_occupancy
_atom_site_symmetry_multiplicity
_atom_site_calc_flag
_atom_site_refinement_flags
_atom_site_disorder_assembly
_atom_site_disorder_group
B1 B 0.7825(3) 0.1022(3) 0.9604(3) 0.0526(10) Uani 1 1 d . . .
F1 F 0.84151(19) 0.1811(2) 0.93925(16) 0.1174(10) Uani 1 1 d . . .
F2 F 0.83828(18) 0.02193(19) 0.93867(15) 0.1076(9) Uani 1 1 d . . .
N1 N 0.77455(19) 0.10267(16) 1.08795(17) 0.0378(6) Uani 1 1 d . . .
N2 N 0.66395(19) 0.10207(16) 0.88825(17) 0.0404(6) Uani 1 1 d . . .
N3 N 0.1462(2) 0.20582(19) 0.6527(2) 0.0539(7) Uani 1 1 d . . .
S1 S 0.69343(7) 0.12544(6) 1.26955(6) 0.0543(3) Uani 1 1 d . . .
C1 C 0.9755(2) 0.0683(2) 1.1706(2) 0.0438(8) Uani 1 1 d . . .
H1 H 0.9953 0.0587 1.0998 0.053 Uiso 1 1 calc R . .
C2 C 1.0543(3) 0.0616(2) 1.2682(2) 0.0487(8) Uani 1 1 d . . .
H2 H 1.1285 0.0484 1.2635 0.058 Uiso 1 1 calc R . .
C3 C 1.0256(3) 0.0741(2) 1.3739(3) 0.0545(9) Uani 1 1 d . . .
H3 H 1.0806 0.0691 1.4396 0.065 Uiso 1 1 calc R . .
C4 C 0.9166(3) 0.0939(2) 1.3831(2) 0.0559(9) Uani 1 1 d . . .
H4 H 0.8972 0.1020 1.4544 0.067 Uiso 1 1 calc R . .
C5 C 0.8364(3) 0.1014(2) 1.2842(2) 0.0445(8) Uani 1 1 d . . .
C6 C 0.8657(2) 0.08972(19) 1.1777(2) 0.0384(7) Uani 1 1 d . . .
C7 C 0.6785(2) 0.1226(2) 1.1221(2) 0.0394(7) Uani 1 1 d . . .
C8 C 0.5786(2) 0.1381(2) 1.0458(2) 0.0401(7) Uani 1 1 d . . .
H8 H 0.5155 0.1574 1.0736 0.048 Uiso 1 1 calc R . .
C9 C 0.5707(2) 0.12563(19) 0.9291(2) 0.0386(7) Uani 1 1 d . . .
C10 C 0.4618(2) 0.14132(19) 0.8539(2) 0.0383(7) Uani 1 1 d . . .
C11 C 0.3620(2) 0.1160(2) 0.8872(2) 0.0417(7) Uani 1 1 d . . .
H11 H 0.3655 0.0847 0.9564 0.050 Uiso 1 1 calc R . .
C12 C 0.2587(2) 0.1355(2) 0.8220(2) 0.0431(7) Uani 1 1 d . . .
H12 H 0.1943 0.1163 0.8475 0.052 Uiso 1 1 calc R . .
C13 C 0.2480(2) 0.1839(2) 0.7177(2) 0.0415(7) Uani 1 1 d . . .
C14 C 0.3494(3) 0.2088(2) 0.6838(2) 0.0487(8) Uani 1 1 d . . .
H14 H 0.3469 0.2405 0.6150 0.058 Uiso 1 1 calc R . .
C15 C 0.4508(2) 0.1875(2) 0.7493(2) 0.0467(8) Uani 1 1 d . . .
H15 H 0.5156 0.2045 0.7231 0.056 Uiso 1 1 calc R . .
C16 C 0.0439(2) 0.1861(2) 0.6940(3) 0.0576(9) Uani 1 1 d . . .
H16A H 0.0458 0.2181 0.7654 0.086 Uiso 1 1 calc R . .
H16B H 0.0375 0.1191 0.7049 0.086 Uiso 1 1 calc R . .
H16C H -0.0194 0.2079 0.6391 0.086 Uiso 1 1 calc R . .
C17 C 0.1406(3) 0.2638(2) 0.5524(3) 0.0623(10) Uani 1 1 d . . .
H17A H 0.1793 0.2328 0.4995 0.093 Uiso 1 1 calc R . .
H17B H 0.1754 0.3239 0.5738 0.093 Uiso 1 1 calc R . .
H17C H 0.0634 0.2735 0.5171 0.093 Uiso 1 1 calc R . .
C18 C 0.6569(2) 0.0668(2) 0.7740(2) 0.0449(8) Uani 1 1 d . . .
C19 C 0.6057(3) -0.0179(3) 0.7419(3) 0.0602(9) Uani 1 1 d . . .
H19 H 0.5722 -0.0520 0.7932 0.072 Uiso 1 1 calc R . .
C20 C 0.6037(3) -0.0527(3) 0.6334(3) 0.0788(12) Uani 1 1 d . . .
H20 H 0.5694 -0.1106 0.6123 0.095 Uiso 1 1 calc R . .
C21 C 0.6519(3) -0.0030(3) 0.5565(3) 0.0795(13) Uani 1 1 d . . .
H21 H 0.6496 -0.0265 0.4832 0.095 Uiso 1 1 calc R . .
C22 C 0.7029(3) 0.0809(3) 0.5883(3) 0.0687(11) Uani 1 1 d . . .
H22 H 0.7349 0.1152 0.5359 0.082 Uiso 1 1 calc R . .
C23 C 0.7080(3) 0.1161(2) 0.6974(2) 0.0554(9) Uani 1 1 d . . .
H23 H 0.7455 0.1725 0.7192 0.066 Uiso 1 1 calc R . .

loop_
_atom_site_aniso_label
_atom_site_aniso_U_11
_atom_site_aniso_U_22
_atom_site_aniso_U_33
_atom_site_aniso_U_23
_atom_site_aniso_U_13
_atom_site_aniso_U_12
B1 0.039(2) 0.083(3) 0.037(2) 0.0022(19) 0.0103(17) 0.004(2)
F1 0.0762(17) 0.204(3) 0.0628(14) 0.0513(15) -0.0099(11) -0.0727(18)
F2 0.0767(16) 0.187(3) 0.0518(12) -0.0332(14) -0.0057(11) 0.0753(16)
N1 0.0374(15) 0.0452(15) 0.0303(12) -0.0006(10) 0.0049(11) 0.0016(11)
N2 0.0346(15) 0.0534(16) 0.0332(13) 0.0008(11) 0.0060(11) 0.0022(12)
N3 0.0349(16) 0.0679(19) 0.0559(17) 0.0115(14) 0.0012(13) 0.0043(14)
S1 0.0451(5) 0.0814(7) 0.0367(4) -0.0048(4) 0.0084(4) 0.0100(4)
C1 0.0363(19) 0.051(2) 0.0434(18) 0.0006(14) 0.0068(14) 0.0016(15)
C2 0.039(2) 0.056(2) 0.0486(19) 0.0048(15) 0.0021(16) 0.0046(15)
C3 0.052(2) 0.066(2) 0.0416(19) 0.0026(16) -0.0027(16) 0.0052(17)
C4 0.055(2) 0.073(2) 0.0381(18) -0.0049(16) 0.0054(16) 0.0121(18)
C5 0.045(2) 0.0476(19) 0.0421(17) 0.0004(14) 0.0106(15) 0.0033(15)
C6 0.0388(19) 0.0400(18) 0.0348(16) 0.0038(13) 0.0030(13) -0.0004(14)
C7 0.0362(18) 0.0417(18) 0.0414(16) -0.0018(13) 0.0103(14) -0.0002(14)
C8 0.0339(18) 0.0502(19) 0.0381(16) 0.0004(14) 0.0115(14) 0.0070(14)
C9 0.0377(18) 0.0381(17) 0.0399(16) 0.0036(13) 0.0069(14) 0.0020(14)
C10 0.0360(18) 0.0403(18) 0.0388(16) 0.0030(13) 0.0076(14) 0.0034(14)
C11 0.044(2) 0.0445(19) 0.0376(16) 0.0048(13) 0.0101(15) 0.0037(15)
C12 0.0347(18) 0.050(2) 0.0445(17) 0.0029(15) 0.0082(14) -0.0018(15)
C13 0.0390(19) 0.0403(19) 0.0426(17) -0.0014(14) 0.0009(14) 0.0027(14)
C14 0.041(2) 0.061(2) 0.0437(18) 0.0127(15) 0.0082(15) 0.0029(16)
C15 0.0329(19) 0.057(2) 0.0512(19) 0.0090(15) 0.0108(15) 0.0027(15)
C16 0.037(2) 0.061(2) 0.071(2) 0.0044(17) 0.0027(17) -0.0027(16)
C17 0.056(2) 0.069(2) 0.056(2) 0.0147(18) -0.0035(17) 0.0119(18)
C18 0.0369(19) 0.063(2) 0.0329(16) 0.0052(15) 0.0028(14) 0.0109(16)
C19 0.058(2) 0.078(3) 0.0425(19) -0.0022(18) 0.0055(16) -0.005(2)
C20 0.075(3) 0.098(3) 0.058(2) -0.023(2) 0.000(2) -0.006(2)
C21 0.071(3) 0.127(4) 0.038(2) -0.017(2) 0.005(2) 0.022(3)
C22 0.063(3) 0.111(3) 0.036(2) 0.010(2) 0.0181(18) 0.019(2)
C23 0.050(2) 0.071(2) 0.0471(19) 0.0086(17) 0.0130(16) 0.0103(17)

loop_
_atom_type_symbol
_atom_type_description
_atom_type_scat_dispersion_real
_atom_type_scat_dispersion_imag
_atom_type_scat_source
C C 0.0033 0.0016 'International Tables Vol C Tables 4.2.6.8 and 6.1.1.4'
H H 0.0000 0.0000 'International Tables Vol C Tables 4.2.6.8 and 6.1.1.4'
N N 0.0061 0.0033 'International Tables Vol C Tables 4.2.6.8 and 6.1.1.4'
O O 0.0106 0.0060 'International Tables Vol C Tables 4.2.6.8 and 6.1.1.4'
S S 0.1246 0.1234 'International Tables Vol C Tables 4.2.6.8 and 6.1.1.4'
F F 0.0171 0.0103 'International Tables Vol C Tables 4.2.6.8 and 6.1.1.4'
B B 0.0013 0.0007 'International Tables Vol C Tables 4.2.6.8 and 6.1.1.4'

loop_
_geom_angle_atom_site_label_1
_geom_angle_atom_site_label_2
_geom_angle_atom_site_label_3
_geom_angle
_geom_angle_site_symmetry_1
_geom_angle_site_symmetry_3
F2 B1 F1 110.1(3) . .
F2 B1 N2 109.7(3) . .
F1 B1 N2 111.4(3) . .
F2 B1 N1 108.4(3) . .
F1 B1 N1 108.0(3) . .
N2 B1 N1 109.1(2) . .
C7 N1 C6 113.8(2) . .
C7 N1 B1 121.5(2) . .
C6 N1 B1 124.6(2) . .
C9 N2 C18 121.5(2) . .
C9 N2 B1 123.8(2) . .
C18 N2 B1 114.5(2) . .
C13 N3 C17 119.8(3) . .
C13 N3 C16 120.3(3) . .
C17 N3 C16 118.9(3) . .
C7 S1 C5 90.49(13) . .
C2 C1 C6 119.4(3) . .
C1 C2 C3 120.9(3) . .
C4 C3 C2 120.7(3) . .
C3 C4 C5 118.6(3) . .
C4 C5 C6 120.6(3) . .
C4 C5 S1 128.8(2) . .
C6 C5 S1 110.6(2) . .
C1 C6 C5 119.8(3) . .
C1 C6 N1 127.8(2) . .
C5 C6 N1 112.5(3) . .
N1 C7 C8 122.5(2) . .
N1 C7 S1 112.6(2) . .
C8 C7 S1 124.9(2) . .
C7 C8 C9 121.6(3) . .
N2 C9 C8 119.2(3) . .
N2 C9 C10 122.2(2) . .
C8 C9 C10 118.6(2) . .
C11 C10 C15 115.9(3) . .
C11 C10 C9 121.2(2) . .
C15 C10 C9 122.8(3) . .
C12 C11 C10 122.6(3) . .
C11 C12 C13 121.4(3) . .
N3 C13 C12 122.5(3) . .
N3 C13 C14 121.7(3) . .
C12 C13 C14 115.9(3) . .
C15 C14 C13 121.5(3) . .
C14 C15 C10 122.8(3) . .
C19 C18 C23 119.4(3) . .
C19 C18 N2 120.7(3) . .
C23 C18 N2 119.8(3) . .
C18 C19 C20 120.0(3) . .
C21 C20 C19 120.7(4) . .
C22 C21 C20 119.4(3) . .
C21 C22 C23 120.9(3) . .
C22 C23 C18 119.6(3) . .

loop_
_geom_bond_atom_site_label_1
_geom_bond_atom_site_label_2
_geom_bond_distance
_geom_bond_site_symmetry_2
B1 F2 1.370(4) .
B1 F1 1.373(4) .
B1 N2 1.528(4) .
B1 N1 1.540(4) .
N1 C7 1.334(3) .
N1 C6 1.396(3) .
N2 C9 1.354(3) .
N2 C18 1.436(3) .
N3 C13 1.362(3) .
N3 C17 1.439(4) .
N3 C16 1.444(3) .
S1 C7 1.732(3) .
S1 C5 1.742(3) .
C1 C2 1.361(4) .
C1 C6 1.383(4) .
C2 C3 1.379(4) .
C3 C4 1.375(4) .
C4 C5 1.382(4) .
C5 C6 1.391(4) .
C7 C8 1.386(4) .
C8 C9 1.386(3) .
C9 C10 1.465(4) .
C10 C11 1.388(4) .
C10 C15 1.390(4) .
C11 C12 1.371(4) .
C12 C13 1.403(4) .
C13 C14 1.409(4) .
C14 C15 1.359(4) .
C18 C19 1.369(4) .
C18 C23 1.384(4) .
C19 C20 1.378(4) .
C20 C21 1.369(5) .
C21 C22 1.356(5) .
C22 C23 1.383(4) .
